data_4021572
loop_
_publ_author_name
'Julia Revuelta'
'Stefano Cicchi'
'Cristina Faggi'
'Sergei I. Kozhushkov'
'Armin de Meijere'
'Alberto Brandi'

_publ_section_title
;
 Synthesis of Enantiopure Indolizinones by Cascade Ring
 Enlargements of 4'-Chlorospiro[cyclopropane-1,5'-isoxazolidines]
;
_journal_name_full 'Journal of Organic Chemistry'
_journal_page_first 2417
_journal_page_last 2423
_journal_paper_doi 10.1021/jo052564x
_journal_volume 71
_journal_year 2006
_chemical_formula_sum 'C14 H22 Cl N O4'
_chemical_formula_weight 303.78
_chemical_melting_point ?
_chemical_name_systematic
;
 Methyl (2aS,7S,7aR,7bR)-7-tert-Butoxy-2a-chlorohexahydro
 cyclobuta[d]pyrrolo[1,2-b]isoxazole-7b-(1H)-carboxylate 
;
_space_group_IT_number 19
_symmetry_cell_setting orthorhombic
_symmetry_space_group_name_Hall 'P 2ac 2ab'
_symmetry_space_group_name_H-M 'P 21 21 21'
_atom_sites_solution_hydrogens geom
_atom_sites_solution_primary direct
_atom_sites_solution_secondary difmap
_audit_creation_method
;
CrysAlis RED, Oxford Diffraction Ltd.,
Version 1.171.pre23_10 beta (release 21.06.2004 CrysAlis171 .NET)
(compiled Jun 21 2004,12:00:08)
;
_cell_angle_alpha 90.000(10)
_cell_angle_beta 90.000(9)
_cell_angle_gamma 90.000(10)
_cell_formula_units_Z 4
_cell_length_a 7.9490(10)
_cell_length_b 10.221(2)
_cell_length_c 19.480(2)
_cell_measurement_temperature 293(2)
_cell_volume 1582.7(4)
_computing_cell_refinement 'CrysAlis RED, Oxford Diffraction Ltd.'
_computing_data_collection 'CrysAlis CCD, Oxford Diffraction Ltd.'
_computing_data_reduction 'CrysAlis RED, Oxford Diffraction Ltd.'
_computing_molecular_graphics Ortep3
_computing_publication_material Ciftab
_computing_structure_refinement 'SHELXL-97 (Sheldrick, 1997)'
_computing_structure_solution 'SIR97 (Altomare, 1997)'
_diffrn_ambient_temperature 293(2)
_diffrn_measured_fraction_theta_full 0.988
_diffrn_measured_fraction_theta_max 0.988
_diffrn_measurement_method 'profile data from omega scan'
_diffrn_radiation_monochromator graphite
_diffrn_radiation_source 'Enhance (Mo) X-Ray source'
_diffrn_radiation_type MoK\a
_diffrn_radiation_wavelength 0.71073
_diffrn_reflns_av_R_equivalents 0.1008
_diffrn_reflns_av_sigmaI/netI 0.0699
_diffrn_reflns_limit_h_max 8
_diffrn_reflns_limit_h_min -8
_diffrn_reflns_limit_k_max 11
_diffrn_reflns_limit_k_min -11
_diffrn_reflns_limit_l_max 21
_diffrn_reflns_limit_l_min -21
_diffrn_reflns_number 13228
_diffrn_reflns_theta_full 23.27
_diffrn_reflns_theta_max 23.27
_diffrn_reflns_theta_min 4.05
_exptl_absorpt_coefficient_mu 0.253
_exptl_absorpt_correction_type sadabs
_exptl_crystal_colour white
_exptl_crystal_density_diffrn 1.275
_exptl_crystal_density_meas ?
_exptl_crystal_density_method .
_exptl_crystal_description prismatic
_exptl_crystal_F_000 648
_exptl_crystal_size_max 0.26
_exptl_crystal_size_mid 0.22
_exptl_crystal_size_min 0.15
_refine_diff_density_max 0.219
_refine_diff_density_min -0.168
_refine_diff_density_rms 0.043
_refine_ls_abs_structure_details 'Flack H D (1983), Acta Cryst. A39, 876-881'
_refine_ls_abs_structure_Flack 0.00(16)
_refine_ls_extinction_coef 0.012(6)
_refine_ls_extinction_expression Fc^*^=kFc[1+0.001xFc^2^\l^3^/sin(2\q)]^-1/4^
_refine_ls_extinction_method SHELXL
_refine_ls_goodness_of_fit_ref 1.005
_refine_ls_hydrogen_treatment mixed
_refine_ls_matrix_type full
_refine_ls_number_parameters 191
_refine_ls_number_reflns 2255
_refine_ls_number_restraints 0
_refine_ls_restrained_S_all 1.005
_refine_ls_R_factor_all 0.0939
_refine_ls_R_factor_gt 0.0646
_refine_ls_shift/su_max 0.218
_refine_ls_shift/su_mean 0.035
_refine_ls_structure_factor_coef Fsqd
_refine_ls_weighting_details 'calc w=1/[\s^2^(Fo^2^)+(0.0951P)^2^+0.0000P] where P=(Fo^2^+2Fc^2^)/3'
_refine_ls_weighting_scheme calc
_refine_ls_wR_factor_gt 0.1530
_refine_ls_wR_factor_ref 0.1724
_reflns_number_gt 1626
_reflns_number_total 2255
_reflns_threshold_expression >2sigma(I)
_cod_data_source_file jo052564xsi20051213_083402.cif
_cod_depositor_comments
;
The following automatic conversions were performed:

'_chemical_melting_point' value 'not measured' was changed to '?' -
the value is undefined or not given.

Automatic conversion script
Id: cif_fix_values 1646 2011-03-28 12:23:43Z adriana 
;
_cod_database_code 4021572

loop_
_symmetry_equiv_pos_as_xyz
'x, y, z'
'-x+1/2, -y, z+1/2'
'x+1/2, -y+1/2, -z'
'-x, y+1/2, -z+1/2'

loop_
_atom_site_label
_atom_site_type_symbol
_atom_site_fract_x
_atom_site_fract_y
_atom_site_fract_z
_atom_site_U_iso_or_equiv
_atom_site_adp_type
_atom_site_occupancy
_atom_site_symmetry_multiplicity
_atom_site_calc_flag
_atom_site_refinement_flags
N1 N 0.5633(5) 0.7766(4) 0.2696(2) 0.0565(11) Uani 1 1 d .
O1 O 0.5520(5) 0.6692(3) 0.32115(18) 0.0608(10) Uani 1 1 d .
O2 O 0.3941(4) 0.8022(3) 0.11559(18) 0.0623(10) Uani 1 1 d .
O3 O 0.1213(5) 0.9289(4) 0.3001(2) 0.0832(14) Uani 1 1 d .
O4 O 0.0306(5) 0.7601(4) 0.3611(2) 0.0765(12) Uani 1 1 d .
Cl1 Cl 0.4266(2) 0.80159(15) 0.42586(7) 0.0772(6) Uani 1 1 d .
C1 C 0.3881(6) 0.7804(5) 0.2394(3) 0.0531(13) Uani 1 1 d .
C2 C 0.3917(7) 0.7080(5) 0.1706(3) 0.0559(14) Uani 1 1 d .
C3 C 0.5552(8) 0.6342(5) 0.1714(3) 0.0654(16) Uani 1 1 d .
H3A H 0.5412 0.5484 0.1919 0.112(5) Uiso 1 1 calc R
H3B H 0.5996 0.6241 0.1253 0.112(5) Uiso 1 1 calc R
C4 C 0.6695(7) 0.7196(5) 0.2148(3) 0.0642(16) Uani 1 1 d .
H4A H 0.7594 0.6677 0.2346 0.112(5) Uiso 1 1 calc R
H4B H 0.7190 0.7883 0.1870 0.112(5) Uiso 1 1 calc R
C5 C 0.4006(7) 0.6907(5) 0.3552(2) 0.0552(13) Uani 1 1 d .
C6 C 0.3082(8) 0.5626(5) 0.3690(3) 0.0704(16) Uani 1 1 d .
H6A H 0.2282 0.5669 0.4065 0.112(5) Uiso 1 1 calc R
H6B H 0.3814 0.4871 0.3733 0.112(5) Uiso 1 1 calc R
C7 C 0.2284(7) 0.5788(5) 0.2969(3) 0.0647(16) Uani 1 1 d .
H7A H 0.1081 0.5631 0.2961 0.112(5) Uiso 1 1 calc R
H7B H 0.2848 0.5288 0.2614 0.112(5) Uiso 1 1 calc R
C8 C 0.2761(6) 0.7261(5) 0.2972(3) 0.0522(13) Uani 1 1 d .
C9 C 0.1350(6) 0.8173(6) 0.3181(3) 0.0585(14) Uani 1 1 d .
C10 C -0.1037(8) 0.8401(7) 0.3899(3) 0.084(2) Uani 1 1 d .
H10A H -0.1710 0.7878 0.4203 0.112(5) Uiso 1 1 calc R
H10B H -0.1729 0.8733 0.3535 0.112(5) Uiso 1 1 calc R
H10C H -0.0557 0.9119 0.4150 0.112(5) Uiso 1 1 calc R
C11 C 0.2400(7) 0.8188(6) 0.0772(3) 0.0670(15) Uani 1 1 d .
C12 C 0.2757(10) 0.9381(7) 0.0341(4) 0.106(3) Uani 1 1 d .
H12A H 0.3719 0.9219 0.0056 0.112(5) Uiso 1 1 calc R
H12B H 0.2980 1.0113 0.0636 0.112(5) Uiso 1 1 calc R
H12C H 0.1799 0.9569 0.0058 0.112(5) Uiso 1 1 calc R
C13 C 0.2177(9) 0.7049(7) 0.0294(3) 0.093(2) Uani 1 1 d .
H13A H 0.3150 0.6970 0.0005 0.112(5) Uiso 1 1 calc R
H13B H 0.1198 0.7186 0.0014 0.112(5) Uiso 1 1 calc R
H13C H 0.2040 0.6261 0.0556 0.112(5) Uiso 1 1 calc R
C14 C 0.0887(9) 0.8374(10) 0.1233(4) 0.129(3) Uani 1 1 d .
H14A H 0.0692 0.7586 0.1490 0.112(5) Uiso 1 1 calc R
H14B H -0.0083 0.8568 0.0958 0.112(5) Uiso 1 1 calc R
H14C H 0.1095 0.9084 0.1544 0.112(5) Uiso 1 1 calc R
H1 H 0.361(6) 0.876(4) 0.235(2) 0.043(13) Uiso 1 1 d .
H2 H 0.295(7) 0.654(4) 0.163(2) 0.053(15) Uiso 1 1 d .

loop_
_atom_site_aniso_label
_atom_site_aniso_U_11
_atom_site_aniso_U_22
_atom_site_aniso_U_33
_atom_site_aniso_U_23
_atom_site_aniso_U_13
_atom_site_aniso_U_12
N1 0.045(3) 0.061(3) 0.064(3) 0.009(2) 0.004(2) -0.004(2)
O1 0.050(2) 0.069(2) 0.063(2) 0.004(2) 0.0018(18) 0.005(2)
O2 0.057(2) 0.064(2) 0.066(2) 0.010(2) -0.0128(18) -0.0016(19)
O3 0.080(3) 0.065(2) 0.105(3) 0.008(2) 0.031(3) 0.017(2)
O4 0.053(2) 0.085(3) 0.092(3) 0.014(2) 0.023(2) 0.007(2)
Cl1 0.0835(11) 0.0866(11) 0.0616(9) -0.0117(8) -0.0024(8) 0.0015(9)
C1 0.048(3) 0.057(4) 0.055(3) -0.005(3) -0.003(2) 0.003(3)
C2 0.062(4) 0.055(3) 0.051(3) 0.010(3) -0.005(3) -0.007(3)
C3 0.085(4) 0.057(3) 0.054(3) -0.002(3) 0.006(3) 0.015(3)
C4 0.049(3) 0.075(4) 0.069(4) 0.001(3) 0.012(3) 0.009(3)
C5 0.056(3) 0.061(3) 0.049(3) 0.000(3) -0.003(3) -0.002(3)
C6 0.077(4) 0.060(4) 0.074(4) 0.009(3) 0.001(3) -0.002(3)
C7 0.062(4) 0.057(3) 0.076(4) 0.003(3) -0.003(3) -0.013(3)
C8 0.039(3) 0.054(3) 0.063(3) -0.001(3) 0.001(2) 0.001(2)
C9 0.042(3) 0.069(4) 0.064(3) -0.001(3) 0.000(3) -0.001(3)
C10 0.060(4) 0.122(5) 0.069(4) 0.012(4) 0.010(3) 0.002(4)
C11 0.062(4) 0.079(4) 0.061(3) 0.003(3) -0.002(3) 0.016(3)
C12 0.121(7) 0.100(5) 0.098(6) 0.016(4) -0.045(5) 0.018(5)
C13 0.091(5) 0.118(6) 0.069(4) 0.002(4) -0.003(4) -0.016(5)
C14 0.075(5) 0.224(9) 0.086(5) -0.010(6) 0.009(4) 0.050(6)

loop_
_atom_type_symbol
_atom_type_description
_atom_type_scat_dispersion_real
_atom_type_scat_dispersion_imag
_atom_type_scat_source
C C 0.0033 0.0016 'International Tables Vol C Tables 4.2.6.8 and 6.1.1.4'
H H 0.0000 0.0000 'International Tables Vol C Tables 4.2.6.8 and 6.1.1.4'
N N 0.0061 0.0033 'International Tables Vol C Tables 4.2.6.8 and 6.1.1.4'
O O 0.0106 0.0060 'International Tables Vol C Tables 4.2.6.8 and 6.1.1.4'
Cl Cl 0.1484 0.1585 'International Tables Vol C Tables 4.2.6.8 and 6.1.1.4'

loop_
_geom_angle_atom_site_label_1
_geom_angle_atom_site_label_2
_geom_angle_atom_site_label_3
_geom_angle
C4 N1 O1 103.3(4)
C4 N1 C1 104.8(4)
O1 N1 C1 103.0(3)
C5 O1 N1 104.9(3)
C2 O2 C11 116.9(4)
C9 O4 C10 117.3(4)
N1 C1 C8 103.8(4)
N1 C1 C2 108.1(4)
C8 C1 C2 118.5(4)
O2 C2 C3 109.4(4)
O2 C2 C1 109.2(4)
C3 C2 C1 104.5(4)
C4 C3 C2 103.5(4)
N1 C4 C3 106.7(4)
O1 C5 C6 111.4(4)
O1 C5 C8 104.1(4)
C6 C5 C8 91.2(4)
O1 C5 Cl1 111.4(3)
C6 C5 Cl1 117.5(4)
C8 C5 Cl1 119.1(4)
C5 C6 C7 86.9(4)
C6 C7 C8 90.0(4)
C9 C8 C5 115.0(4)
C9 C8 C1 113.8(4)
C5 C8 C1 104.4(4)
C9 C8 C7 114.7(4)
C5 C8 C7 86.1(4)
C1 C8 C7 119.2(4)
O3 C9 O4 123.5(5)
O3 C9 C8 125.1(5)
O4 C9 C8 111.4(5)
O2 C11 C12 102.9(5)
O2 C11 C13 109.3(5)
C12 C11 C13 107.8(5)
O2 C11 C14 112.3(5)
C12 C11 C14 112.3(6)
C13 C11 C14 111.8(6)

loop_
_geom_bond_atom_site_label_1
_geom_bond_atom_site_label_2
_geom_bond_distance
N1 C4 1.479(6)
N1 O1 1.491(5)
N1 C1 1.512(6)
O1 C5 1.391(6)
O2 C2 1.441(6)
O2 C11 1.446(6)
O3 C9 1.199(6)
O4 C9 1.316(6)
O4 C10 1.457(7)
Cl1 C5 1.795(5)
C1 C8 1.540(7)
C1 C2 1.530(7)
C2 C3 1.503(8)
C3 C4 1.518(8)
C5 C6 1.525(8)
C5 C8 1.544(7)
C6 C7 1.549(8)
C7 C8 1.553(7)
C8 C9 1.514(7)
C11 C12 1.506(9)
C11 C13 1.502(8)
C11 C14 1.513(9)

loop_
_cod_related_entry_id
_cod_related_entry_database
_cod_related_entry_code
1 ChemSpider 9668017
